data_4335870
loop_
_publ_author_name
'Lyndsey D. Earl'
'Brian O. Patrick'
'Michael O. Wolf'

_publ_section_title
;
 Synthesis, Structure, and Magnetic Properties of Bithiophene- and
 Terthiophene-Linked Manganese Metal-Organic Frameworks
;
_journal_name_full 'Inorganic Chemistry'
_journal_page_first 10021
_journal_page_last 10030
_journal_paper_doi 10.1021/ic401305c
_journal_volume 52
_journal_year 2013
_chemical_formula_sum 'C14 H6 Mn O6 S3'
_chemical_formula_weight 421.31
_chemical_name_systematic
;
 ?
;
_space_group_IT_number 19
_symmetry_cell_setting orthorhombic
_symmetry_space_group_name_Hall 'P 2ac 2ab'
_symmetry_space_group_name_H-M 'P 21 21 21'
_atom_sites_solution_hydrogens geom
_atom_sites_solution_primary direct
_atom_sites_solution_secondary difmap
_audit_creation_method SHELXL-97
_cell_angle_alpha 90.00
_cell_angle_beta 90.00
_cell_angle_gamma 90.00
_cell_formula_units_Z 4
_cell_length_a 6.5962(5)
_cell_length_b 7.1987(7)
_cell_length_c 32.446(2)
_cell_measurement_reflns_used 9839
_cell_measurement_temperature 90(2)
_cell_measurement_theta_max 66.125
_cell_measurement_theta_min 5.459
_cell_volume 1540.7(2)
_computing_structure_refinement 'SHELXL-97 (Sheldrick, 2008)'
_diffrn_ambient_temperature 90(2)
_diffrn_measured_fraction_theta_full 0.981
_diffrn_measured_fraction_theta_max 0.981
_diffrn_measurement_device_type 'Bruker APEX DUO'
_diffrn_measurement_method 'area detector'
_diffrn_radiation_monochromator graphite
_diffrn_radiation_source 'fine-focus sealed tube'
_diffrn_radiation_type CuK\a
_diffrn_radiation_wavelength 1.54178
_diffrn_reflns_av_R_equivalents 0.0422
_diffrn_reflns_av_sigmaI/netI 0.0851
_diffrn_reflns_limit_h_max 7
_diffrn_reflns_limit_h_min -6
_diffrn_reflns_limit_k_max 6
_diffrn_reflns_limit_k_min -5
_diffrn_reflns_limit_l_max 34
_diffrn_reflns_limit_l_min -37
_diffrn_reflns_number 1927
_diffrn_reflns_theta_full 65.33
_diffrn_reflns_theta_max 65.33
_diffrn_reflns_theta_min 6.30
_exptl_absorpt_coefficient_mu 11.059
_exptl_absorpt_correction_T_max 0.6660
_exptl_absorpt_correction_T_min 0.2048
_exptl_absorpt_correction_type multi-scan
_exptl_crystal_colour orange
_exptl_crystal_density_diffrn 1.816
_exptl_crystal_description plate
_exptl_crystal_F_000 844
_exptl_crystal_size_max 0.21
_exptl_crystal_size_mid 0.18
_exptl_crystal_size_min 0.04
_refine_diff_density_max 0.930
_refine_diff_density_min -0.996
_refine_diff_density_rms 0.180
_refine_ls_abs_structure_details 'Flack H D (1983), Acta Cryst. A39, 876-881'
_refine_ls_abs_structure_Flack 0.45(3)
_refine_ls_extinction_method none
_refine_ls_goodness_of_fit_ref 1.096
_refine_ls_hydrogen_treatment constr
_refine_ls_matrix_type full
_refine_ls_number_parameters 218
_refine_ls_number_reflns 1534
_refine_ls_number_restraints 78
_refine_ls_restrained_S_all 1.076
_refine_ls_R_factor_all 0.0844
_refine_ls_R_factor_gt 0.0775
_refine_ls_shift/su_max 0.000
_refine_ls_shift/su_mean 0.000
_refine_ls_structure_factor_coef Fsqd
_refine_ls_weighting_details 'calc w=1/[\s^2^(Fo^2^)+(0.1572P)^2^+0.8284P] where P=(Fo^2^+2Fc^2^)/3'
_refine_ls_weighting_scheme calc
_refine_ls_wR_factor_gt 0.2063
_refine_ls_wR_factor_ref 0.2115
_reflns_number_gt 1377
_reflns_number_total 1534
_reflns_threshold_expression >2\s(I)
_cod_data_source_file ic401305c_si_002_3.cif
_cod_data_source_block 3
_cod_original_cell_volume 1540.6(2)
_cod_database_code 4335870

loop_
_symmetry_equiv_pos_as_xyz
'x, y, z'
'-x+1/2, -y, z+1/2'
'-x, y+1/2, -z+1/2'
'x+1/2, -y+1/2, -z'

loop_
_atom_site_label
_atom_site_type_symbol
_atom_site_fract_x
_atom_site_fract_y
_atom_site_fract_z
_atom_site_U_iso_or_equiv
_atom_site_adp_type
_atom_site_occupancy
_atom_site_symmetry_multiplicity
_atom_site_calc_flag
_atom_site_refinement_flags
C1 C 1.181(2) 0.270(2) 0.9393(4) 0.015(3) Uani 1 1 d U
C2 C 1.146(2) 0.2501(19) 0.8949(3) 0.014(3) Uani 1 1 d U
C3 C 1.292(2) 0.257(2) 0.8628(4) 0.021(4) Uani 1 1 d .
H3 H 1.4306 0.2704 0.8669 0.025 Uiso 1 1 calc R
C4 C 1.198(2) 0.2410(19) 0.8239(3) 0.016(3) Uani 1 1 d U
H4 H 1.2696 0.2437 0.7992 0.019 Uiso 1 1 calc R
C5 C 0.993(2) 0.221(2) 0.8259(3) 0.015(3) Uani 1 1 d U
C6 C 0.860(3) 0.198(2) 0.7909(4) 0.022(4) Uani 1 1 d U
C7 C 0.673(3) 0.102(2) 0.7888(4) 0.021(4) Uani 1 1 d .
H7 H 0.6063 0.0508 0.8113 0.025 Uiso 1 1 calc R
C8 C 0.602(3) 0.096(2) 0.7483(3) 0.024(5) Uani 1 1 d .
H8 H 0.4826 0.0343 0.7420 0.029 Uiso 1 1 calc R
C9 C 0.704(2) 0.177(2) 0.7200(4) 0.015(3) Uani 1 1 d U
C10 C 0.675(3) 0.198(2) 0.6762(4) 0.020(4) Uani 1 1 d .
C11 C 0.492(3) 0.173(2) 0.6554(4) 0.021(4) Uani 1 1 d U
H11 H 0.3718 0.1439 0.6689 0.025 Uiso 1 1 calc R
C12 C 0.502(3) 0.1942(19) 0.6137(4) 0.022(4) Uani 1 1 d U
H12 H 0.3916 0.1839 0.5961 0.026 Uiso 1 1 calc R
C13 C 0.705(2) 0.234(2) 0.6004(3) 0.014(3) Uani 1 1 d U
C14 C 0.771(3) 0.276(2) 0.5575(4) 0.017(3) Uani 1 1 d U
O1 O 1.0271(15) 0.2542(14) 0.9628(2) 0.016(2) Uani 1 1 d U
O2 O 0.8624(15) 0.1996(13) 1.0484(2) 0.014(2) Uani 1 1 d .
O3 O 0.6441(15) 0.2364(13) 0.5290(2) 0.017(2) Uani 1 1 d .
O4 O 1.0526(17) -0.1643(12) 0.9477(2) 0.018(2) Uani 1 1 d U
O5 O 1.2359(16) -0.0144(15) 1.0296(2) 0.024(3) Uani 1 1 d .
O6 O 0.6563(15) 0.0108(15) 0.9641(2) 0.019(2) Uani 1 1 d U
S1 S 0.9036(6) 0.2175(5) 0.87515(8) 0.0175(10) Uani 1 1 d .
S2 S 0.9251(6) 0.2758(5) 0.74241(8) 0.0195(9) Uani 1 1 d .
S3 S 0.8620(6) 0.2504(5) 0.64165(8) 0.0176(9) Uani 1 1 d .
Mn1 Mn 0.9420(4) 0.0143(3) 0.99774(5) 0.0143(6) Uani 1 1 d .

loop_
_atom_site_aniso_label
_atom_site_aniso_U_11
_atom_site_aniso_U_22
_atom_site_aniso_U_33
_atom_site_aniso_U_23
_atom_site_aniso_U_13
_atom_site_aniso_U_12
C1 0.018(8) 0.010(7) 0.019(5) -0.001(4) 0.004(5) -0.001(6)
C2 0.011(5) 0.017(5) 0.014(4) 0.005(4) -0.003(3) -0.004(4)
C3 0.027(12) 0.012(10) 0.024(7) -0.002(6) -0.004(5) 0.010(8)
C4 0.028(8) 0.005(7) 0.014(5) 0.003(4) 0.006(4) 0.004(6)
C5 0.012(5) 0.016(5) 0.017(4) 0.003(4) -0.003(4) -0.007(4)
C6 0.023(8) 0.017(8) 0.025(5) -0.010(5) 0.004(5) -0.012(6)
C7 0.027(11) 0.019(11) 0.018(6) 0.000(5) -0.001(6) 0.017(8)
C8 0.029(14) 0.031(11) 0.012(6) 0.002(5) 0.002(6) 0.023(9)
C9 0.013(6) 0.012(5) 0.019(4) -0.003(4) 0.001(4) 0.002(4)
C10 0.034(13) 0.006(10) 0.020(7) -0.001(5) 0.005(6) 0.005(8)
C11 0.017(9) 0.018(8) 0.026(6) 0.001(5) 0.013(5) 0.009(6)
C12 0.028(8) 0.009(8) 0.028(6) -0.002(5) -0.010(5) -0.004(6)
C13 0.008(7) 0.013(8) 0.020(5) 0.005(5) -0.008(4) 0.001(6)
C14 0.021(8) 0.011(8) 0.019(5) -0.007(5) -0.010(5) 0.001(6)
O1 0.019(6) 0.005(5) 0.025(4) 0.001(3) 0.006(3) 0.000(5)
O2 0.006(7) 0.025(7) 0.012(4) -0.001(3) 0.003(3) -0.004(5)
O3 0.023(7) 0.014(6) 0.015(4) -0.002(3) -0.003(3) -0.009(6)
O4 0.015(5) 0.021(4) 0.018(3) -0.002(3) 0.000(3) 0.003(4)
O5 0.023(7) 0.028(7) 0.021(5) 0.012(4) -0.009(4) -0.006(6)
O6 0.005(5) 0.033(6) 0.019(4) -0.004(4) -0.004(3) -0.003(5)
S1 0.011(2) 0.026(3) 0.0152(14) -0.0015(11) 0.0043(11) -0.0008(19)
S2 0.020(2) 0.020(2) 0.0179(14) -0.0010(11) -0.0030(13) -0.006(2)
S3 0.014(2) 0.022(2) 0.0163(14) 0.0005(12) 0.0020(11) -0.0023(17)
Mn1 0.0149(15) 0.0142(15) 0.0137(9) -0.0019(8) 0.0008(8) -0.0018(11)

loop_
_atom_type_symbol
_atom_type_description
_atom_type_scat_dispersion_real
_atom_type_scat_dispersion_imag
_atom_type_scat_source
C C 0.0181 0.0091 'International Tables Vol C Tables 4.2.6.8 and 6.1.1.4'
H H 0.0000 0.0000 'International Tables Vol C Tables 4.2.6.8 and 6.1.1.4'
O O 0.0492 0.0322 'International Tables Vol C Tables 4.2.6.8 and 6.1.1.4'
S S 0.3331 0.5567 'International Tables Vol C Tables 4.2.6.8 and 6.1.1.4'
Mn Mn -0.5299 2.8052 'International Tables Vol C Tables 4.2.6.8 and 6.1.1.4'

loop_
_geom_angle_atom_site_label_1
_geom_angle_atom_site_label_2
_geom_angle_atom_site_label_3
_geom_angle
_geom_angle_site_symmetry_1
_geom_angle_site_symmetry_3
O2 C1 O1 124.9(11) 4_557 .
O2 C1 C2 118.4(11) 4_557 .
O1 C1 C2 116.7(13) . .
C3 C2 C1 127.5(13) . .
C3 C2 S1 111.0(9) . .
C1 C2 S1 121.6(10) . .
C4 C3 C2 110.9(13) . .
C5 C4 C3 113.6(11) . .
C4 C5 C6 125.2(12) . .
C4 C5 S1 112.9(9) . .
C6 C5 S1 121.8(12) . .
C7 C6 C5 128.7(13) . .
C7 C6 S2 109.3(10) . .
C5 C6 S2 121.9(12) . .
C8 C7 C6 110.7(13) . .
C9 C8 C7 119.1(18) . .
C8 C9 C10 133.5(16) . .
C8 C9 S2 108.6(11) . .
C10 C9 S2 117.9(12) . .
C11 C10 C9 125.2(14) . .
C11 C10 S3 109.6(9) . .
C9 C10 S3 125.2(13) . .
C12 C11 C10 115.0(14) . .
C11 C12 C13 111.6(13) . .
C12 C13 C14 126.6(11) . .
C12 C13 S3 110.2(9) . .
C14 C13 S3 122.9(11) . .
O4 C14 O3 125.9(13) 3_756 .
O4 C14 C13 117.9(11) 3_756 .
O3 C14 C13 116.0(14) . .
C1 O1 Mn1 126.8(9) . .
C1 O2 Mn1 124.4(8) 4_457 .
C14 O3 Mn1 134.5(10) . 2_654
C14 O4 Mn1 127.6(8) 3_746 .
C5 S1 C2 91.5(6) . .
C6 S2 C9 92.2(7) . .
C13 S3 C10 93.6(7) . .
O1 Mn1 O3 176.1(3) . 2_655
O1 Mn1 O6 88.3(4) . .
O3 Mn1 O6 89.9(4) 2_655 .
O1 Mn1 O2 88.2(4) . .
O3 Mn1 O2 95.5(3) 2_655 .
O6 Mn1 O2 100.1(4) . .
O1 Mn1 O4 89.6(3) . .
O3 Mn1 O4 86.8(3) 2_655 .
O6 Mn1 O4 84.8(4) . .
O2 Mn1 O4 174.5(4) . .
O1 Mn1 O5 95.4(4) . .
O3 Mn1 O5 86.1(4) 2_655 .
O6 Mn1 O5 173.6(4) . .
O2 Mn1 O5 85.2(4) . .
O4 Mn1 O5 90.0(4) . .

loop_
_geom_bond_atom_site_label_1
_geom_bond_atom_site_label_2
_geom_bond_distance
_geom_bond_site_symmetry_2
C1 O2 1.277(16) 4_557
C1 O1 1.277(16) .
C1 C2 1.465(16) .
C2 C3 1.419(19) .
C2 S1 1.738(14) .
C3 C4 1.412(18) .
C4 C5 1.36(2) .
C5 C6 1.442(18) .
C5 S1 1.703(12) .
C6 C7 1.41(2) .
C6 S2 1.726(13) .
C7 C8 1.396(18) .
C8 C9 1.28(2) .
C9 C10 1.442(17) .
C9 S2 1.778(16) .
C10 C11 1.40(2) .
C10 S3 1.708(15) .
C11 C12 1.362(18) .
C12 C13 1.43(2) .
C13 C14 1.490(18) .
C13 S3 1.697(12) .
C14 O4 1.252(18) 3_756
C14 O3 1.280(16) .
O1 Mn1 2.141(9) .
O2 C1 1.277(16) 4_457
O2 Mn1 2.181(8) .
O3 Mn1 2.147(9) 2_654
O4 C14 1.252(18) 3_746
O4 Mn1 2.195(9) .
O5 Mn1 2.207(10) .
O6 Mn1 2.178(9) .
Mn1 O3 2.147(9) 2_655
